data_2208585
loop_
_publ_author_name
'Bauri, A. K.'
'Foro, Sabine'
'Lindner, Hans J.'
'Nayak, S. K.'

_publ_section_title
;
 Malabaricone A isolated from a methanol extract of <i>Myristica
 malabarica</i>
;
_journal_coeditor_code DN6290
_journal_issue 4
_journal_name_full 'Acta Crystallographica Section E'
_journal_page_first o1338
_journal_page_last o1339
_journal_paper_doi 10.1107/S1600536806008257
_journal_volume 62
_journal_year 2006
_chemical_formula_iupac 'C21 H26 O3'
_chemical_formula_moiety 'C21 H26 O3'
_chemical_formula_sum 'C21 H26 O3'
_chemical_formula_weight 326.47
_chemical_melting_point 82
_chemical_name_common Malabaricone-A
_chemical_name_systematic
;
1-(2,6-dihydroxyphenyl)-9-phenylnonan-1-one
;
_space_group_IT_number 14
_symmetry_cell_setting monoclinic
_symmetry_space_group_name_Hall '-P 2yn'
_symmetry_space_group_name_H-M 'P 1 21/n 1'
_atom_sites_solution_hydrogens difmap
_atom_sites_solution_primary direct
_atom_sites_solution_secondary difmap
_audit_creation_method SHELXL-97
_cell_angle_alpha 90.00
_cell_angle_beta 98.430(10)
_cell_angle_gamma 90.00
_cell_formula_units_Z 4
_cell_length_a 4.1831(6)
_cell_length_b 32.562(2)
_cell_length_c 13.6270(10)
_cell_measurement_reflns_used 25
_cell_measurement_temperature 299(2)
_cell_measurement_theta_max 23.86
_cell_measurement_theta_min 8.16
_cell_volume 1836.1(3)
_computing_cell_refinement 'CAD-4/PC Software'
_computing_data_collection 'CAD-4/PC Software (Enraf--Nonius, 1993)'
_computing_data_reduction 'REDU4 (Stoe & Cie, 1987)'
_computing_molecular_graphics 'ORTEP-3 for Windows (Farrugia, 1997) and PLATON (Spek, 2003)'
_computing_publication_material SHELXL97
_computing_structure_refinement 'SHELXL97 (Sheldrick, 1997)'
_computing_structure_solution 'SHELXS97 (Sheldrick, 1997)'
_diffrn_ambient_temperature 299(2)
_diffrn_measured_fraction_theta_full 1.000
_diffrn_measured_fraction_theta_max 1.000
_diffrn_measurement_device_type 'Enraf--Nonius CAD-4'
_diffrn_measurement_method \w/2\q
_diffrn_radiation_monochromator graphite
_diffrn_radiation_source 'fine-focus sealed tube'
_diffrn_radiation_type CuK\a
_diffrn_radiation_wavelength 1.54180
_diffrn_reflns_av_R_equivalents 0.0440
_diffrn_reflns_av_sigmaI/netI 0.0476
_diffrn_reflns_limit_h_max 4
_diffrn_reflns_limit_h_min -4
_diffrn_reflns_limit_k_max 0
_diffrn_reflns_limit_k_min -38
_diffrn_reflns_limit_l_max 16
_diffrn_reflns_limit_l_min -16
_diffrn_reflns_number 6403
_diffrn_reflns_theta_full 67.09
_diffrn_reflns_theta_max 67.09
_diffrn_reflns_theta_min 2.71
_diffrn_standards_decay_% 3.4
_diffrn_standards_interval_time 120
_diffrn_standards_number 3
_exptl_absorpt_coefficient_mu 0.614
_exptl_absorpt_correction_type none
_exptl_crystal_colour yellow
_exptl_crystal_density_diffrn 1.181
_exptl_crystal_density_method 'not measured'
_exptl_crystal_description prism
_exptl_crystal_F_000 704
_exptl_crystal_size_max 0.65
_exptl_crystal_size_mid 0.175
_exptl_crystal_size_min 0.10
_refine_diff_density_max 0.215
_refine_diff_density_min -0.140
_refine_ls_extinction_coef 0.0029(5)
_refine_ls_extinction_expression Fc^*^=kFc[1+0.001xFc^2^\l^3^/sin(2\q)]^-1/4^
_refine_ls_extinction_method SHELXL97
_refine_ls_goodness_of_fit_ref 1.040
_refine_ls_hydrogen_treatment refxyz
_refine_ls_matrix_type full
_refine_ls_number_parameters 296
_refine_ls_number_reflns 3251
_refine_ls_number_restraints 0
_refine_ls_restrained_S_all 1.040
_refine_ls_R_factor_all 0.0769
_refine_ls_R_factor_gt 0.0458
_refine_ls_shift/su_max 0.004
_refine_ls_shift/su_mean 0.000
_refine_ls_structure_factor_coef Fsqd
_refine_ls_weighting_details 'calc w=1/[\s^2^(Fo^2^)+(0.075P)^2^+0.1143P] where P=(Fo^2^+2Fc^2^)/3'
_refine_ls_weighting_scheme calc
_refine_ls_wR_factor_gt 0.1251
_refine_ls_wR_factor_ref 0.1434
_reflns_number_gt 2092
_reflns_number_total 3251
_reflns_threshold_expression I>2\s(I)
_cod_data_source_file dn6290.cif
_cod_data_source_block I
_cod_original_sg_symbol_H-M 'P 21/n'
_cod_database_code 2208585
_cod_database_fobs_code 2208585

loop_
_symmetry_equiv_pos_as_xyz
'x, y, z'
'-x+1/2, y+1/2, -z+1/2'
'-x, -y, -z'
'x-1/2, -y-1/2, z-1/2'

loop_
_atom_site_type_symbol
_atom_site_label
_atom_site_fract_x
_atom_site_fract_y
_atom_site_fract_z
_atom_site_U_iso_or_equiv
_atom_site_adp_type
_atom_site_calc_flag
_atom_site_occupancy
C C1 0.5983(5) 0.23683(5) 0.74737(12) 0.0564(5) Uani d 1
C C2 0.4480(6) 0.27300(7) 0.76589(15) 0.0724(6) Uani d 1
H H2 0.430(6) 0.2779(7) 0.8348(18) 0.087 Uiso d 1
C C3 0.3309(6) 0.29818(7) 0.68817(16) 0.0791(7) Uani d 1
H H3 0.205(6) 0.3231(8) 0.7024(18) 0.095 Uiso d 1
C C4 0.3579(6) 0.28770(6) 0.59201(15) 0.0664(6) Uani d 1
H H4 0.283(5) 0.3044(7) 0.5354(17) 0.080 Uiso d 1
C C5 0.5065(5) 0.25163(5) 0.57254(12) 0.0522(5) Uani d 1
C C6 0.6333(4) 0.22460(5) 0.64985(11) 0.0489(4) Uani d 1
C C7 0.7913(5) 0.18532(5) 0.63489(12) 0.0547(5) Uani d 1
C C8 0.8362(5) 0.16898(6) 0.53494(12) 0.0528(5) Uani d 1
H H8A 0.969(5) 0.1877(6) 0.5064(14) 0.063 Uiso d 1
H H8B 0.620(5) 0.1696(6) 0.4916(15) 0.063 Uiso d 1
C C9 0.9689(6) 0.12557(6) 0.53724(14) 0.0585(5) Uani d 1
H H9A 0.817(5) 0.1066(6) 0.5671(15) 0.070 Uiso d 1
H H9B 1.180(5) 0.1248(6) 0.5789(16) 0.070 Uiso d 1
C C10 0.9993(6) 0.10955(6) 0.43458(14) 0.0608(5) Uani d 1
H H10A 1.141(5) 0.1259(7) 0.4035(15) 0.073 Uiso d 1
H H10B 0.772(5) 0.1126(6) 0.3936(15) 0.073 Uiso d 1
C C11 1.1054(6) 0.06497(6) 0.43418(15) 0.0639(5) Uani d 1
H H11A 0.945(5) 0.0468(7) 0.4672(15) 0.077 Uiso d 1
H H11B 1.319(6) 0.0625(6) 0.4796(16) 0.077 Uiso d 1
C C12 1.1379(6) 0.04837(6) 0.33239(16) 0.0669(6) Uani d 1
H H12A 1.283(6) 0.0656(7) 0.3032(16) 0.080 Uiso d 1
H H12B 0.937(6) 0.0522(7) 0.2896(16) 0.080 Uiso d 1
C C13 1.2285(6) 0.00328(6) 0.33126(16) 0.0656(5) Uani d 1
H H13A 1.081(6) -0.0145(7) 0.3608(15) 0.079 Uiso d 1
H H13B 1.434(6) -0.0010(6) 0.3749(16) 0.079 Uiso d 1
C C14 1.2676(6) -0.01268(6) 0.22933(16) 0.0656(5) Uani d 1
H H14A 1.434(6) 0.0043(7) 0.2005(16) 0.079 Uiso d 1
H H14B 1.068(6) -0.0086(6) 0.1851(16) 0.079 Uiso d 1
C C15 1.3578(6) -0.05754(6) 0.22743(15) 0.0658(5) Uani d 1
H H15A 1.175(5) -0.0734(7) 0.2524(15) 0.079 Uiso d 1
H H15B 1.563(6) -0.0610(6) 0.2773(16) 0.079 Uiso d 1
C C16 1.4310(5) -0.07410(5) 0.13030(14) 0.0592(5) Uani d 1
C C17 1.3497(7) -0.05446(7) 0.04123(17) 0.0845(7) Uani d 1
H H17 1.240(6) -0.0288(8) 0.0385(18) 0.101 Uiso d 1
C C18 1.4231(9) -0.07179(10) -0.04660(19) 0.1030(10) Uani d 1
H H18 1.365(7) -0.0581(9) -0.106(2) 0.124 Uiso d 1
C C19 1.5807(7) -0.10865(9) -0.0450(2) 0.0972(9) Uani d 1
H H19 1.627(7) -0.1202(8) -0.115(2) 0.117 Uiso d 1
C C20 1.6604(7) -0.12841(9) 0.0436(2) 0.0918(8) Uani d 1
H H20 1.767(7) -0.1553(8) 0.034(2) 0.110 Uiso d 1
C C21 1.5883(6) -0.11141(6) 0.12899(18) 0.0731(6) Uani d 1
H H21 1.622(6) -0.1248(7) 0.1918(18) 0.088 Uiso d 1
O O1 0.7132(4) 0.21311(4) 0.82672(9) 0.0729(5) Uani d 1
H H1O 0.813(6) 0.1912(7) 0.8009(18) 0.088 Uiso d 1
O O2 0.5361(4) 0.24107(4) 0.47867(9) 0.0715(5) Uani d 1
H H2O 0.437(6) 0.2597(7) 0.4385(18) 0.086 Uiso d 1
O O3 0.8903(4) 0.16382(4) 0.70806(9) 0.0849(5) Uani d 1

loop_
_atom_site_aniso_label
_atom_site_aniso_U_11
_atom_site_aniso_U_22
_atom_site_aniso_U_33
_atom_site_aniso_U_12
_atom_site_aniso_U_13
_atom_site_aniso_U_23
C1 0.0767(13) 0.0515(10) 0.0382(8) -0.0098(8) -0.0006(8) -0.0001(7)
C2 0.1009(18) 0.0685(12) 0.0483(10) 0.0073(11) 0.0130(10) -0.0096(9)
C3 0.1042(19) 0.0663(13) 0.0664(13) 0.0217(12) 0.0115(12) -0.0038(10)
C4 0.0849(16) 0.0592(11) 0.0531(10) 0.0108(10) 0.0037(10) 0.0064(8)
C5 0.0643(12) 0.0509(9) 0.0396(8) -0.0042(8) 0.0020(8) 0.0025(7)
C6 0.0617(12) 0.0449(8) 0.0381(8) -0.0070(8) 0.0007(7) -0.0001(7)
C7 0.0684(13) 0.0495(9) 0.0429(8) -0.0046(8) -0.0032(8) 0.0009(7)
C8 0.0615(13) 0.0501(10) 0.0455(9) -0.0024(8) 0.0032(8) -0.0001(7)
C9 0.0649(14) 0.0551(11) 0.0545(10) 0.0023(9) 0.0057(9) -0.0035(8)
C10 0.0652(14) 0.0588(11) 0.0579(11) 0.0012(9) 0.0068(10) -0.0072(8)
C11 0.0672(14) 0.0601(12) 0.0637(11) 0.0043(9) 0.0076(10) -0.0067(9)
C12 0.0727(16) 0.0601(12) 0.0674(12) 0.0049(10) 0.0087(11) -0.0077(9)
C13 0.0670(15) 0.0598(11) 0.0702(12) 0.0028(10) 0.0111(10) -0.0051(9)
C14 0.0693(15) 0.0563(11) 0.0707(12) 0.0030(10) 0.0088(11) -0.0055(9)
C15 0.0752(15) 0.0553(11) 0.0665(12) 0.0025(10) 0.0087(11) -0.0012(9)
C16 0.0597(13) 0.0509(9) 0.0652(11) -0.0052(8) 0.0034(9) -0.0052(8)
C17 0.118(2) 0.0627(13) 0.0718(14) 0.0058(13) 0.0112(13) 0.0006(11)
C18 0.149(3) 0.095(2) 0.0645(14) -0.0257(18) 0.0138(16) -0.0014(13)
C19 0.112(2) 0.0920(19) 0.0929(19) -0.0279(16) 0.0327(16) -0.0355(16)
C20 0.0898(19) 0.0794(16) 0.107(2) 0.0020(13) 0.0170(15) -0.0320(15)
C21 0.0769(16) 0.0596(12) 0.0801(14) 0.0056(10) 0.0028(12) -0.0079(10)
O1 0.1218(13) 0.0581(8) 0.0352(6) 0.0012(8) -0.0009(7) -0.0005(5)
O2 0.1088(12) 0.0657(8) 0.0382(6) 0.0199(8) 0.0048(7) 0.0069(6)
O3 0.1419(15) 0.0638(9) 0.0441(7) 0.0267(9) -0.0033(8) 0.0044(6)

loop_
_atom_type_symbol
_atom_type_description
_atom_type_scat_dispersion_real
_atom_type_scat_dispersion_imag
_atom_type_scat_source
C C 0.0170 0.0090 'International Tables Vol C Tables 4.2.6.8 and 6.1.1.4'
H H 0.0000 0.0000 'International Tables Vol C Tables 4.2.6.8 and 6.1.1.4'
O O 0.0470 0.0320 'International Tables Vol C Tables 4.2.6.8 and 6.1.1.4'

loop_
_geom_angle_atom_site_label_1
_geom_angle_atom_site_label_2
_geom_angle_atom_site_label_3
_geom_angle
O1 C1 C2 117.30(16)
O1 C1 C6 120.96(16)
C2 C1 C6 121.74(16)
C3 C2 C1 119.41(18)
C3 C2 H2 125.5(14)
C1 C2 H2 115.1(14)
C2 C3 C4 121.2(2)
C2 C3 H3 118.2(14)
C4 C3 H3 120.3(14)
C5 C4 C3 119.95(18)
C5 C4 H4 115.6(13)
C3 C4 H4 124.4(13)
O2 C5 C4 120.59(15)
O2 C5 C6 118.12(16)
C4 C5 C6 121.29(16)
C5 C6 C1 116.42(16)
C5 C6 C7 124.48(15)
C1 C6 C7 119.10(14)
O3 C7 C6 119.01(15)
O3 C7 C8 117.31(16)
C6 C7 C8 123.66(14)
C7 C8 C9 113.95(15)
C7 C8 H8A 107.7(12)
C9 C8 H8A 111.9(12)
C7 C8 H8B 107.8(11)
C9 C8 H8B 109.0(11)
H8A C8 H8B 106.1(16)
C10 C9 C8 112.42(16)
C10 C9 H9A 107.7(11)
C8 C9 H9A 109.1(12)
C10 C9 H9B 109.7(12)
C8 C9 H9B 109.4(12)
H9A C9 H9B 108.6(17)
C9 C10 C11 113.35(17)
C9 C10 H10A 111.4(13)
C11 C10 H10A 109.6(14)
C9 C10 H10B 105.8(11)
C11 C10 H10B 109.5(11)
H10A C10 H10B 106.9(17)
C12 C11 C10 114.23(18)
C12 C11 H11A 110.0(12)
C10 C11 H11A 109.5(12)
C12 C11 H11B 110.0(12)
C10 C11 H11B 107.9(12)
H11A C11 H11B 104.8(16)
C11 C12 C13 114.28(18)
C11 C12 H12A 108.7(13)
C13 C12 H12A 112.9(14)
C11 C12 H12B 108.9(14)
C13 C12 H12B 108.5(13)
H12A C12 H12B 102.9(19)
C14 C13 C12 113.71(18)
C14 C13 H13A 109.6(13)
C12 C13 H13A 113.4(14)
C14 C13 H13B 107.8(13)
C12 C13 H13B 109.2(12)
H13A C13 H13B 102.5(18)
C15 C14 C13 114.11(18)
C15 C14 H14A 109.5(13)
C13 C14 H14A 109.9(12)
C15 C14 H14B 108.6(13)
C13 C14 H14B 109.0(13)
H14A C14 H14B 105.3(18)
C16 C15 C14 116.50(18)
C16 C15 H15A 111.8(12)
C14 C15 H15A 106.4(13)
C16 C15 H15B 106.8(12)
C14 C15 H15B 106.5(12)
H15A C15 H15B 108.6(17)
C17 C16 C21 117.1(2)
C17 C16 C15 123.86(19)
C21 C16 C15 119.05(19)
C16 C17 C18 120.9(2)
C16 C17 H17 120.0(15)
C18 C17 H17 119.1(15)
C19 C18 C17 120.4(3)
C19 C18 H18 120.2(19)
C17 C18 H18 119.4(19)
C20 C19 C18 118.8(3)
C20 C19 H19 124.8(15)
C18 C19 H19 116.3(15)
C21 C20 C19 120.5(3)
C21 C20 H20 129.2(16)
C19 C20 H20 110.3(16)
C20 C21 C16 122.2(2)
C20 C21 H21 124.0(15)
C16 C21 H21 113.6(15)
C1 O1 H1O 105.3(14)
C5 O2 H2O 108.3(15)

loop_
_geom_bond_atom_site_label_1
_geom_bond_atom_site_label_2
_geom_bond_distance
C1 O1 1.358(2)
C1 C2 1.376(3)
C1 C6 1.415(2)
C2 C3 1.372(3)
C2 H2 0.97(2)
C3 C4 1.375(3)
C3 H3 1.00(2)
C4 C5 1.373(3)
C4 H4 0.96(2)
C5 O2 1.348(2)
C5 C6 1.415(2)
C6 C7 1.468(2)
C7 O3 1.239(2)
C7 C8 1.499(2)
C8 C9 1.517(3)
C8 H8A 0.95(2)
C8 H8B 1.00(2)
C9 C10 1.516(3)
C9 H9A 1.01(2)
C9 H9B 0.98(2)
C10 C11 1.518(3)
C10 H10A 0.94(2)
C10 H10B 1.03(2)
C11 C12 1.513(3)
C11 H11A 1.04(2)
C11 H11B 1.01(2)
C12 C13 1.517(3)
C12 H12A 0.95(2)
C12 H12B 0.96(2)
C13 C14 1.514(3)
C13 H13A 0.97(2)
C13 H13B 0.98(2)
C14 C15 1.510(3)
C14 H14A 1.01(2)
C14 H14B 0.97(2)
C15 C16 1.502(3)
C15 H15A 1.02(2)
C15 H15B 1.02(2)
C16 C17 1.370(3)
C16 C21 1.383(3)
C17 C18 1.397(4)
C17 H17 0.95(3)
C18 C19 1.368(4)
C18 H18 0.92(3)
C19 C20 1.366(4)
C19 H19 1.07(3)
C20 C21 1.361(3)
C20 H20 1.00(3)
C21 H21 0.95(2)
O1 H1O 0.92(2)
O2 H2O 0.88(2)

loop_
_geom_hbond_atom_site_label_D
_geom_hbond_atom_site_label_H
_geom_hbond_atom_site_label_A
_geom_hbond_site_symmetry_A
_geom_hbond_distance_DH
_geom_hbond_distance_HA
_geom_hbond_distance_DA
_geom_hbond_angle_DHA
O1 H1O O3 . 0.92(2) 1.62(2) 2.4681(19) 151(2)
O2 H2O O1 4_565 0.88(2) 1.89(2) 2.7419(18) 164(2)

loop_
_geom_torsion_atom_site_label_1
_geom_torsion_atom_site_label_2
_geom_torsion_atom_site_label_3
_geom_torsion_atom_site_label_4
_geom_torsion
O1 C1 C2 C3 179.3(2)
C6 C1 C2 C3 -0.5(4)
C1 C2 C3 C4 0.7(4)
C2 C3 C4 C5 -0.5(4)
C3 C4 C5 O2 -179.7(2)
C3 C4 C5 C6 0.2(3)
O2 C5 C6 C1 179.84(17)
C4 C5 C6 C1 0.0(3)
O2 C5 C6 C7 -1.0(3)
C4 C5 C6 C7 179.15(19)
O1 C1 C6 C5 -179.70(17)
C2 C1 C6 C5 0.2(3)
O1 C1 C6 C7 1.1(3)
C2 C1 C6 C7 -179.01(19)
C5 C6 C7 O3 -179.16(19)
C1 C6 C7 O3 0.0(3)
C5 C6 C7 C8 -0.2(3)
C1 C6 C7 C8 178.87(18)
O3 C7 C8 C9 6.0(3)
C6 C7 C8 C9 -172.95(18)
C7 C8 C9 C10 177.90(18)
C8 C9 C10 C11 -175.3(2)
C9 C10 C11 C12 -179.90(19)
C10 C11 C12 C13 -177.3(2)
C11 C12 C13 C14 -178.7(2)
C12 C13 C14 C15 180.0(2)
C13 C14 C15 C16 -174.3(2)
C14 C15 C16 C17 -15.8(3)
C14 C15 C16 C21 164.5(2)
C21 C16 C17 C18 0.2(4)
C15 C16 C17 C18 -179.5(2)
C16 C17 C18 C19 -0.6(5)
C17 C18 C19 C20 1.0(5)
C18 C19 C20 C21 -0.9(4)
C19 C20 C21 C16 0.6(4)
C17 C16 C21 C20 -0.2(4)
C15 C16 C21 C20 179.5(2)

loop_
_cod_related_entry_id
_cod_related_entry_database
_cod_related_entry_code
1 ChemSpider 287012
